data_7131089
loop_
_publ_author_name
'Toda, Yasunori'
'Kooguchi, Airi'
'Sukegawa, Kimiya'
'Kikuchi, Ayaka'
'Suga, Hiroyuki'

_publ_section_title
;
 Ring-fused hexahydro-1,2,4,5-tetrazines: synthesis, structure, and
 mechanistic studies on isolable rotational isomers.
;
_journal_issue 6
_journal_name_full 'Chemical communications (Cambridge, England)'
_journal_page_first 700
_journal_page_last 703
_journal_paper_doi 10.1039/d2cc06170h
_journal_volume 59
_journal_year 2023
_chemical_formula_sum 'C39 H38 Cl2 N4 O2'
_chemical_formula_weight 665.63
_space_group_crystal_system triclinic
_space_group_IT_number 2
_space_group_name_Hall '-P 1'
_space_group_name_H-M_alt 'P -1'
_atom_sites_solution_hydrogens geom
_atom_sites_solution_primary direct
_atom_sites_solution_secondary difmap
_audit_update_record
;
2022-11-01 deposited with the CCDC.	2022-12-12 downloaded from the CCDC.
;
_cell_angle_alpha 65.487(2)
_cell_angle_beta 84.060(2)
_cell_angle_gamma 62.571(2)
_cell_formula_units_Z 2
_cell_length_a 12.1570(17)
_cell_length_b 12.4397(18)
_cell_length_c 13.855(2)
_cell_measurement_reflns_used 1355
_cell_measurement_temperature 93.(2)
_cell_measurement_theta_max 20.6075
_cell_measurement_theta_min 2.3615
_cell_volume 1682.1(4)
_computing_cell_refinement 'SAINT V7.68A (Bruker AXS, 2009)'
_computing_data_collection 'Bruker Instrument Service v2010.11.0.0'
_computing_data_reduction 'SAINT V7.68A (Bruker AXS, 2009)'
_computing_molecular_graphics 'XSHELL V6.3.1 (Bruker AXS)'
_computing_publication_material 'Generate Report (Bruker AXS)'
_computing_structure_refinement 'SHELXL-97 (Sheldrick, 2008)'
_computing_structure_solution 'SHELXS-97 (Sheldrick, 2008)'
_diffrn_ambient_temperature 93.(2)
_diffrn_detector_area_resol_mean 8.3333
_diffrn_measured_fraction_theta_full 0.981
_diffrn_measured_fraction_theta_max 0.981
_diffrn_measurement_device_type 'Bruker D8 goniometer'
_diffrn_measurement_method 'omega scans'
_diffrn_radiation_monochromator graphite
_diffrn_radiation_type MoK\a
_diffrn_radiation_wavelength 0.71073
_diffrn_reflns_av_R_equivalents 0.0314
_diffrn_reflns_av_sigmaI/netI 0.0872
_diffrn_reflns_limit_h_max 7
_diffrn_reflns_limit_h_min -14
_diffrn_reflns_limit_k_max 12
_diffrn_reflns_limit_k_min -14
_diffrn_reflns_limit_l_max 15
_diffrn_reflns_limit_l_min -16
_diffrn_reflns_number 7931
_diffrn_reflns_theta_full 24.89
_diffrn_reflns_theta_max 24.89
_diffrn_reflns_theta_min 1.63
_diffrn_source 'sealed tube'
_exptl_absorpt_coefficient_mu 0.234
_exptl_absorpt_correction_T_max 0.93
_exptl_absorpt_correction_T_min 0.82
_exptl_absorpt_correction_type multi-scan
_exptl_absorpt_process_details 'SADABS V2008/1 (Bruker AXS)'
_exptl_crystal_colour colourless
_exptl_crystal_density_diffrn 1.314
_exptl_crystal_density_method 'not measured'
_exptl_crystal_description block
_exptl_crystal_F_000 700
_exptl_crystal_size_max 0.340
_exptl_crystal_size_mid 0.320
_exptl_crystal_size_min 0.310
_refine_diff_density_max 0.183
_refine_diff_density_min -0.247
_refine_ls_extinction_coef 0.045(14)
_refine_ls_extinction_method none
_refine_ls_goodness_of_fit_ref 0.841
_refine_ls_hydrogen_treatment mixed
_refine_ls_matrix_type full
_refine_ls_number_parameters 452
_refine_ls_number_reflns 5752
_refine_ls_number_restraints 672
_refine_ls_restrained_S_all 0.919
_refine_ls_R_factor_all 0.1298
_refine_ls_R_factor_gt 0.0456
_refine_ls_shift/su_max 0.000
_refine_ls_shift/su_mean 0.000
_refine_ls_structure_factor_coef Fsqd
_refine_ls_weighting_details 'calc w=1/[\s^2^(Fo^2^)+(0.0470P)^2^+0.0000P] where P=(Fo^2^+2Fc^2^)/3'
_refine_ls_weighting_scheme calc
_refine_ls_wR_factor_gt 0.0945
_refine_ls_wR_factor_ref 0.1188
_reflns_number_gt 2449
_reflns_number_total 5752
_reflns_threshold_expression >2sigma(I)
_cod_data_source_file d2cc06170h2.cif
_cod_data_source_block I_CCDC2
_cod_depositor_comments 'Adding full bibliography for 7131087--7131090.cif.'
_cod_database_code 7131089

loop_
_space_group_symop_operation_xyz
'x, y, z'
'-x, -y, -z'

loop_
_atom_site_type_symbol
_atom_site_label
_atom_site_fract_x
_atom_site_fract_y
_atom_site_fract_z
_atom_site_U_iso_or_equiv
_atom_site_adp_type
_atom_site_calc_flag
_atom_site_refinement_flags
_atom_site_occupancy
_atom_site_disorder_assembly
_atom_site_disorder_group
C C1 1.3491(4) 0.7870(4) 0.1131(4) 0.0906(12) Uani d U 1.0 A 4
H H1 1.4188 0.8037 0.1077 0.109 Uiso calc R 1.0 A 4
C C2 1.2665(4) 0.8467(4) 0.0270(3) 0.0846(12) Uani d U 1.0 A 4
H H2 1.2784 0.9056 -0.0387 0.102 Uiso calc R 1.0 A 4
C C3 1.1620(3) 0.8233(3) 0.0324(3) 0.0655(9) Uani d U 1.0 A 4
C C4 1.1459(3) 0.7335(3) 0.1308(2) 0.0544(8) Uani d U 1.0 A 4
C C5 1.0403(3) 0.7110(3) 0.1341(2) 0.0536(8) Uani d U 1.0 A 4
C C6 1.0229(3) 0.6147(3) 0.2384(2) 0.0532(8) Uani d U 1.0 A 4
H H6 1.1069 0.538 0.2716 0.064 Uiso calc R 1.0 A 4
C C7 0.7702(2) 0.6980(3) 0.2925(2) 0.0495(8) Uani d U 1.0 A 4
H H7 0.786 0.6239 0.3647 0.059 Uiso calc R 1.0 A 4
C C8 0.6335(3) 0.7972(3) 0.2645(2) 0.0541(8) Uani d U 1.0 A 4
C C9 0.5427(3) 0.7800(3) 0.3334(3) 0.0597(8) Uani d U 1.0 A 4
C C10 0.5692(3) 0.6675(3) 0.4311(3) 0.0719(10) Uani d U 1.0 A 4
H H10 0.6525 0.5987 0.4545 0.086 Uiso calc R 1.0 A 4
C C11 0.4759(4) 0.6568(4) 0.4924(3) 0.0958(12) Uani d U 1.0 A 4
H H11 0.4951 0.5809 0.5581 0.115 Uiso calc R 1.0 A 4
C C12 0.3531(4) 0.7559(5) 0.4595(4) 0.1099(14) Uani d U 1.0 A 4
H H12 0.2893 0.7465 0.5027 0.132 Uiso calc R 1.0 A 4
C C13 1.3330(3) 0.7006(4) 0.2104(3) 0.0818(11) Uani d U 1.0 A 4
H H13 1.3909 0.6599 0.2712 0.098 Uiso calc R 1.0 A 4
C C14 1.2340(3) 0.6742(3) 0.2185(3) 0.0660(9) Uani d U 1.0 A 4
H H14 1.2248 0.6144 0.2851 0.079 Uiso calc R 1.0 A 4
C C15 1.0208(3) 0.6339(3) 0.4120(2) 0.0557(8) Uani d U 1.0 A 4
C C16 0.9296(3) 0.7272(3) 0.4575(2) 0.0554(8) Uani d U 1.0 A 4
H H16 0.907 0.6793 0.5282 0.066 Uiso calc R 1.0 A 4
C C17 0.8165(3) 0.8207(3) 0.3717(2) 0.0539(8) Uani d U 1.0 A 4
H H17 0.7379 0.8231 0.4028 0.065 Uiso calc R 1.0 A 4
C C18 0.7569(3) 0.5583(3) 0.2128(3) 0.0601(8) Uani d U 1.0 A 4
H H18 0.6987 0.5528 0.2691 0.072 Uiso calc R 1.0 A 4
C C19 0.8672(3) 0.4205(3) 0.2338(3) 0.0695(9) Uani d U 1.0 A 4
H H19 0.8631 0.3494 0.3011 0.083 Uiso calc R 1.0 A 4
C C20 0.8553(4) 0.3986(4) 0.1366(4) 0.0965(12) Uani d U 1.0 A 4
H H20 0.9337 0.3314 0.1231 0.116 Uiso calc R 1.0 A 4
C C21 0.8060(4) 0.5379(5) 0.0502(3) 0.1075(13) Uani d U 1.0 A 4
H H21A 0.7808 0.5449 -0.0187 0.129 Uiso calc R 1.0 A 4
H H21B 0.8647 0.5754 0.0403 0.129 Uiso calc R 1.0 A 4
C C22 0.6959(3) 0.5976(4) 0.1056(3) 0.0836(11) Uani d U 1.0 A 4
H H22 0.6409 0.6953 0.0655 0.1 Uiso calc R 1.0 A 4
C C23 0.6316(3) 0.5083(4) 0.1254(3) 0.0962(12) Uani d U 1.0 A 4
H H23A 0.585 0.5038 0.1888 0.115 Uiso calc R 1.0 A 4
H H23B 0.5738 0.5417 0.0626 0.115 Uiso calc R 1.0 A 4
C C24 0.7416(3) 0.3724(4) 0.1439(4) 0.1060(13) Uani d U 1.0 A 4
H H24A 0.7368 0.3437 0.0884 0.127 Uiso calc R 1.0 A 4
H H24B 0.7448 0.3038 0.215 0.127 Uiso calc R 1.0 A 4
C C25 0.9806(3) 0.4375(4) 0.2399(2) 0.0650(9) Uani d U 1.0 A 4
C C26 0.5986(3) 0.9081(3) 0.1692(3) 0.0671(9) Uani d U 1.0 A 4
H H26 0.6601 0.9174 0.1229 0.08 Uiso calc R 1.0 A 4
C C27 0.4751(4) 1.0074(3) 0.1389(3) 0.0890(12) Uani d U 1.0 A 4
H H27 0.4533 1.0836 0.073 0.107 Uiso calc R 1.0 A 4
C C28 0.3863(4) 0.9946(4) 0.2041(4) 0.0973(13) Uani d U 1.0 A 4
H H28 0.3026 1.0631 0.1839 0.117 Uiso calc R 1.0 A 4
C C29 0.4162(3) 0.8820(4) 0.3007(3) 0.0755(10) Uani d U 1.0 A 4
C C30 0.3239(4) 0.8643(5) 0.3679(4) 0.1037(14) Uani d U 1.0 A 4
H H30 0.2395 0.9309 0.3473 0.124 Uiso calc R 1.0 A 4
C C31 0.8145(3) 0.9559(3) 0.3335(2) 0.0660(9) Uani d U 1.0 A 4
H H31 0.7693 1.0218 0.2609 0.079 Uiso calc R 1.0 A 4
C C32 0.9524(3) 0.9183(3) 0.3440(2) 0.0712(10) Uani d U 1.0 A 4
H H32A 1.0007 0.8741 0.2975 0.085 Uiso calc R 1.0 A 4
H H32B 0.9668 0.9948 0.3321 0.085 Uiso calc R 1.0 A 4
C C33 0.9757(3) 0.8219(3) 0.4611(2) 0.0666(9) Uani d U 1.0 A 4
H H33 1.0637 0.777 0.4938 0.08 Uiso calc R 1.0 A 4
C C34 0.8799(3) 0.9115(3) 0.5105(3) 0.0788(10) Uani d U 1.0 A 4
H H34A 0.9124 0.9627 0.5266 0.095 Uiso calc R 1.0 A 4
H H34B 0.8558 0.8588 0.5768 0.095 Uiso calc R 1.0 A 4
C C35 0.7688(3) 1.0045(3) 0.4221(3) 0.0796(10) Uani d U 1.0 A 4
H H35A 0.6931 0.9954 0.4478 0.096 Uiso calc R 1.0 A 4
H H35B 0.7502 1.0987 0.3971 0.096 Uiso calc R 1.0 A 4
C C36 0.9569(3) 0.7762(3) 0.0460(2) 0.0652(9) Uani d U 1.0 A 4
H H36 0.8871 0.7602 0.0493 0.078 Uiso calc R 1.0 A 4
C C37 0.9729(3) 0.8682(3) -0.0509(3) 0.0753(10) Uani d U 1.0 A 4
H H37 0.9133 0.9149 -0.1116 0.09 Uiso calc R 1.0 A 4
C C38 1.0732(4) 0.8881(3) -0.0554(3) 0.0783(11) Uani d U 1.0 A 4
H H38 1.0843 0.9484 -0.1207 0.094 Uiso calc R 1.0 A 4
N N1 0.9433(2) 0.5618(2) 0.22800(18) 0.0549(7) Uani d U 1.0 A 4
N N2 0.8107(2) 0.6471(2) 0.20872(18) 0.0520(6) Uani d U 1.0 A 4
N N3 0.9706(2) 0.6740(2) 0.31317(18) 0.0504(6) Uani d U 1.0 A 4
N N4 0.8419(2) 0.7703(2) 0.28646(17) 0.0500(6) Uani d U 1.0 A 4
O O1 1.12645(19) 0.5444(2) 0.45062(15) 0.0711(7) Uani d U 1.0 A 4
O O2 1.0905(2) 0.3558(2) 0.24996(19) 0.0903(8) Uani d U 1.0 A 4
C C1A 0.3794(18) 0.2396(13) 0.2623(8) 0.161(5) Uani d PDU 0.455(6) B 1
H H1A1 0.4266 0.1454 0.2727 0.193 Uiso calc PR 0.455(6) B 1
H H1A2 0.2942 0.2811 0.2273 0.193 Uiso calc PR 0.455(6) B 1
Cl Cl1A 0.3837(4) 0.2626(7) 0.3760(4) 0.145(2) Uani d PDU 0.455(6) B 1
Cl Cl2A 0.4547(8) 0.3270(9) 0.2053(7) 0.230(3) Uani d PU 0.455(6) B 1
C C1B 0.3817(14) 0.2785(15) 0.2729(7) 0.177(5) Uani d PDU 0.545(6) B 2
H H1B1 0.359 0.3579 0.2865 0.212 Uiso calc PR 0.545(6) B 2
H H1B2 0.3059 0.2932 0.2379 0.212 Uiso calc PR 0.545(6) B 2
Cl Cl1B 0.4193(4) 0.1439(7) 0.3949(3) 0.180(2) Uani d PDU 0.545(6) B 2
Cl Cl2B 0.4921(3) 0.2724(5) 0.1820(4) 0.1317(15) Uani d PDU 0.545(6) B 2

loop_
_atom_site_aniso_label
_atom_site_aniso_U_11
_atom_site_aniso_U_22
_atom_site_aniso_U_33
_atom_site_aniso_U_12
_atom_site_aniso_U_13
_atom_site_aniso_U_23
C1 0.086(3) 0.097(3) 0.120(3) -0.063(2) 0.041(2) -0.055(2)
C2 0.097(3) 0.081(3) 0.094(3) -0.060(2) 0.047(2) -0.039(2)
C3 0.080(2) 0.060(2) 0.071(2) -0.0403(18) 0.0322(19) -0.0354(17)
C4 0.0567(19) 0.0534(18) 0.061(2) -0.0284(16) 0.0218(16) -0.0308(16)
C5 0.0583(19) 0.0508(18) 0.0512(19) -0.0259(16) 0.0144(16) -0.0219(15)
C6 0.0452(17) 0.0565(18) 0.0568(19) -0.0254(15) 0.0092(15) -0.0212(16)
C7 0.0443(17) 0.0520(18) 0.0524(18) -0.0251(15) 0.0100(14) -0.0196(14)
C8 0.0511(18) 0.0536(19) 0.0644(19) -0.0270(16) 0.0039(16) -0.0268(16)
C9 0.0517(19) 0.068(2) 0.078(2) -0.0307(17) 0.0136(17) -0.0446(17)
C10 0.068(2) 0.086(2) 0.075(2) -0.0431(19) 0.0288(18) -0.0408(19)
C11 0.088(3) 0.123(3) 0.095(3) -0.059(2) 0.042(2) -0.056(2)
C12 0.082(3) 0.159(4) 0.131(3) -0.068(3) 0.050(3) -0.092(3)
C13 0.071(2) 0.094(3) 0.101(3) -0.050(2) 0.024(2) -0.049(2)
C14 0.062(2) 0.072(2) 0.075(2) -0.0391(18) 0.0225(18) -0.0342(18)
C15 0.053(2) 0.060(2) 0.0493(19) -0.0331(17) 0.0055(17) -0.0106(16)
C16 0.0575(18) 0.064(2) 0.0457(17) -0.0345(16) 0.0106(15) -0.0179(15)
C17 0.0536(18) 0.064(2) 0.0503(18) -0.0312(16) 0.0114(15) -0.0257(15)
C18 0.0551(19) 0.0561(19) 0.078(2) -0.0293(16) 0.0117(16) -0.0321(16)
C19 0.063(2) 0.061(2) 0.085(2) -0.0274(17) 0.0017(18) -0.0302(18)
C20 0.074(2) 0.109(3) 0.136(3) -0.033(2) 0.010(2) -0.088(2)
C21 0.107(3) 0.153(4) 0.087(3) -0.069(3) 0.011(2) -0.061(3)
C22 0.074(2) 0.072(2) 0.102(3) -0.033(2) -0.018(2) -0.028(2)
C23 0.078(2) 0.090(3) 0.138(3) -0.040(2) -0.005(2) -0.058(2)
C24 0.089(3) 0.101(3) 0.159(3) -0.042(2) 0.000(2) -0.082(3)
C25 0.060(2) 0.059(2) 0.070(2) -0.0252(19) 0.0055(18) -0.0239(17)
C26 0.062(2) 0.056(2) 0.073(2) -0.0271(17) -0.0048(18) -0.0159(17)
C27 0.081(3) 0.064(2) 0.105(3) -0.026(2) -0.017(2) -0.023(2)
C28 0.062(2) 0.083(3) 0.133(3) -0.013(2) -0.018(2) -0.050(3)
C29 0.048(2) 0.090(2) 0.107(3) -0.0293(19) 0.016(2) -0.062(2)
C30 0.060(2) 0.130(3) 0.141(3) -0.035(2) 0.020(3) -0.086(3)
C31 0.079(2) 0.059(2) 0.0570(19) -0.0285(18) 0.0030(17) -0.0245(16)
C32 0.087(2) 0.069(2) 0.069(2) -0.0492(19) 0.0127(19) -0.0256(17)
C33 0.068(2) 0.079(2) 0.059(2) -0.0403(18) 0.0036(17) -0.0263(17)
C34 0.095(3) 0.093(2) 0.070(2) -0.053(2) 0.011(2) -0.041(2)
C35 0.094(3) 0.076(2) 0.078(2) -0.038(2) 0.005(2) -0.0407(19)
C36 0.071(2) 0.066(2) 0.062(2) -0.0351(18) 0.0176(18) -0.0276(17)
C37 0.086(3) 0.072(2) 0.053(2) -0.032(2) 0.0108(19) -0.0194(17)
C38 0.100(3) 0.067(2) 0.066(2) -0.044(2) 0.034(2) -0.0247(18)
N1 0.0445(15) 0.0524(16) 0.0666(16) -0.0224(14) 0.0109(12) -0.0247(13)
N2 0.0461(15) 0.0515(15) 0.0627(16) -0.0244(13) 0.0108(12) -0.0263(13)
N3 0.0413(14) 0.0607(16) 0.0454(15) -0.0212(13) 0.0068(12) -0.0217(13)
N4 0.0447(14) 0.0555(15) 0.0521(15) -0.0243(13) 0.0076(12) -0.0236(12)
O1 0.0567(14) 0.0729(15) 0.0598(13) -0.0235(13) -0.0019(11) -0.0120(11)
O2 0.0616(16) 0.0642(16) 0.131(2) -0.0139(14) -0.0051(15) -0.0422(14)
C1A 0.141(6) 0.205(7) 0.188(7) -0.111(5) 0.012(5) -0.090(6)
Cl1A 0.152(3) 0.171(5) 0.131(3) -0.066(3) 0.020(2) -0.091(3)
Cl2A 0.244(6) 0.201(6) 0.240(5) -0.150(5) 0.042(5) -0.035(4)
C1B 0.132(6) 0.223(7) 0.192(7) -0.104(6) 0.037(6) -0.079(6)
Cl1B 0.147(3) 0.203(5) 0.181(3) -0.105(3) 0.029(2) -0.047(3)
Cl2B 0.096(2) 0.134(3) 0.149(2) -0.0525(19) 0.0193(17) -0.048(2)

loop_
_atom_type_symbol
_atom_type_description
_atom_type_scat_dispersion_real
_atom_type_scat_dispersion_imag
_atom_type_scat_source
C C 0.0033 0.0016 'International Tables Vol C Tables 4.2.6.8 and 6.1.1.4'
H H 0.0000 0.0000 'International Tables Vol C Tables 4.2.6.8 and 6.1.1.4'
N N 0.0061 0.0033 'International Tables Vol C Tables 4.2.6.8 and 6.1.1.4'
O O 0.0106 0.0060 'International Tables Vol C Tables 4.2.6.8 and 6.1.1.4'
Cl Cl 0.1484 0.1585 'International Tables Vol C Tables 4.2.6.8 and 6.1.1.4'

loop_
_geom_angle_atom_site_label_1
_geom_angle_atom_site_label_2
_geom_angle_atom_site_label_3
_geom_angle_site_symmetry_1
_geom_angle_site_symmetry_3
_geom_angle
_geom_angle_publ_flag
C2 C1 C13 . . 120.3(4) ?
C2 C1 H1 . . 119.9 ?
C13 C1 H1 . . 119.9 ?
C1 C2 C3 . . 121.1(4) ?
C1 C2 H2 . . 119.4 ?
C3 C2 H2 . . 119.4 ?
C38 C3 C2 . . 121.7(3) ?
C38 C3 C4 . . 119.3(3) ?
C2 C3 C4 . . 118.9(4) ?
C14 C4 C3 . . 117.9(3) ?
C14 C4 C5 . . 124.3(3) ?
C3 C4 C5 . . 117.8(3) ?
C36 C5 C4 . . 120.4(3) ?
C36 C5 C6 . . 121.3(3) ?
C4 C5 C6 . . 118.2(3) ?
N1 C6 N3 . . 106.0(2) ?
N1 C6 C5 . . 114.8(3) ?
N3 C6 C5 . . 112.4(2) ?
N1 C6 H6 . . 107.8 ?
N3 C6 H6 . . 107.8 ?
C5 C6 H6 . . 107.8 ?
N2 C7 N4 . . 106.1(2) ?
N2 C7 C8 . . 108.1(2) ?
N4 C7 C8 . . 108.4(2) ?
N2 C7 H7 . . 111.3 ?
N4 C7 H7 . . 111.3 ?
C8 C7 H7 . . 111.3 ?
C26 C8 C9 . . 120.0(3) ?
C26 C8 C7 . . 117.8(3) ?
C9 C8 C7 . . 122.2(3) ?
C10 C9 C8 . . 124.0(3) ?
C10 C9 C29 . . 118.3(3) ?
C8 C9 C29 . . 117.7(3) ?
C11 C10 C9 . . 120.6(3) ?
C11 C10 H10 . . 119.7 ?
C9 C10 H10 . . 119.7 ?
C10 C11 C12 . . 120.7(4) ?
C10 C11 H11 . . 119.6 ?
C12 C11 H11 . . 119.6 ?
C30 C12 C11 . . 120.8(4) ?
C30 C12 H12 . . 119.6 ?
C11 C12 H12 . . 119.6 ?
C14 C13 C1 . . 120.3(4) ?
C14 C13 H13 . . 119.9 ?
C1 C13 H13 . . 119.9 ?
C13 C14 C4 . . 121.5(3) ?
C13 C14 H14 . . 119.3 ?
C4 C14 H14 . . 119.3 ?
O1 C15 N3 . . 124.4(3) ?
O1 C15 C16 . . 128.1(3) ?
N3 C15 C16 . . 107.2(3) ?
C15 C16 C33 . . 111.3(3) ?
C15 C16 C17 . . 104.4(2) ?
C33 C16 C17 . . 103.1(2) ?
C15 C16 H16 . . 112.5 ?
C33 C16 H16 . . 112.5 ?
C17 C16 H16 . . 112.5 ?
N4 C17 C31 . . 112.9(2) ?
N4 C17 C16 . . 107.2(2) ?
C31 C17 C16 . . 103.1(2) ?
N4 C17 H17 . . 111.1 ?
C31 C17 H17 . . 111.1 ?
C16 C17 H17 . . 111.1 ?
N2 C18 C22 . . 112.8(2) ?
N2 C18 C19 . . 107.2(2) ?
C22 C18 C19 . . 102.1(3) ?
N2 C18 H18 . . 111.4 ?
C22 C18 H18 . . 111.4 ?
C19 C18 H18 . . 111.4 ?
C25 C19 C20 . . 112.7(3) ?
C25 C19 C18 . . 104.2(3) ?
C20 C19 C18 . . 104.0(3) ?
C25 C19 H19 . . 111.8 ?
C20 C19 H19 . . 111.8 ?
C18 C19 H19 . . 111.8 ?
C21 C20 C19 . . 101.5(3) ?
C21 C20 C24 . . 101.7(3) ?
C19 C20 C24 . . 107.6(3) ?
C21 C20 H20 . . 114.8 ?
C19 C20 H20 . . 114.8 ?
C24 C20 H20 . . 114.8 ?
C20 C21 C22 . . 95.1(3) ?
C20 C21 H21A . . 112.7 ?
C22 C21 H21A . . 112.7 ?
C20 C21 H21B . . 112.7 ?
C22 C21 H21B . . 112.7 ?
H21A C21 H21B . . 110.2 ?
C21 C22 C18 . . 102.5(3) ?
C21 C22 C23 . . 101.8(3) ?
C18 C22 C23 . . 106.6(3) ?
C21 C22 H22 . . 114.8 ?
C18 C22 H22 . . 114.8 ?
C23 C22 H22 . . 114.8 ?
C24 C23 C22 . . 103.0(3) ?
C24 C23 H23A . . 111.2 ?
C22 C23 H23A . . 111.2 ?
C24 C23 H23B . . 111.2 ?
C22 C23 H23B . . 111.2 ?
H23A C23 H23B . . 109.1 ?
C23 C24 C20 . . 102.9(3) ?
C23 C24 H24A . . 111.2 ?
C20 C24 H24A . . 111.2 ?
C23 C24 H24B . . 111.2 ?
C20 C24 H24B . . 111.2 ?
H24A C24 H24B . . 109.1 ?
O2 C25 N1 . . 123.6(3) ?
O2 C25 C19 . . 127.8(3) ?
N1 C25 C19 . . 108.5(3) ?
C8 C26 C27 . . 121.7(3) ?
C8 C26 H26 . . 119.2 ?
C27 C26 H26 . . 119.2 ?
C28 C27 C26 . . 119.6(3) ?
C28 C27 H27 . . 120.2 ?
C26 C27 H27 . . 120.2 ?
C27 C28 C29 . . 121.0(4) ?
C27 C28 H28 . . 119.5 ?
C29 C28 H28 . . 119.5 ?
C28 C29 C30 . . 121.9(4) ?
C28 C29 C9 . . 119.9(3) ?
C30 C29 C9 . . 118.2(4) ?
C12 C30 C29 . . 121.5(4) ?
C12 C30 H30 . . 119.3 ?
C29 C30 H30 . . 119.3 ?
C32 C31 C17 . . 102.7(2) ?
C32 C31 C35 . . 101.0(3) ?
C17 C31 C35 . . 107.2(3) ?
C32 C31 H31 . . 114.8 ?
C17 C31 H31 . . 114.8 ?
C35 C31 H31 . . 114.8 ?
C33 C32 C31 . . 94.5(2) ?
C33 C32 H32A . . 112.8 ?
C31 C32 H32A . . 112.8 ?
C33 C32 H32B . . 112.8 ?
C31 C32 H32B . . 112.8 ?
H32A C32 H32B . . 110.3 ?
C32 C33 C34 . . 101.5(3) ?
C32 C33 C16 . . 101.5(3) ?
C34 C33 C16 . . 108.3(3) ?
C32 C33 H33 . . 114.6 ?
C34 C33 H33 . . 114.6 ?
C16 C33 H33 . . 114.6 ?
C33 C34 C35 . . 102.8(3) ?
C33 C34 H34A . . 111.2 ?
C35 C34 H34A . . 111.2 ?
C33 C34 H34B . . 111.2 ?
C35 C34 H34B . . 111.2 ?
H34A C34 H34B . . 109.1 ?
C31 C35 C34 . . 103.3(3) ?
C31 C35 H35A . . 111.1 ?
C34 C35 H35A . . 111.1 ?
C31 C35 H35B . . 111.1 ?
C34 C35 H35B . . 111.1 ?
H35A C35 H35B . . 109.1 ?
C5 C36 C37 . . 120.9(3) ?
C5 C36 H36 . . 119.6 ?
C37 C36 H36 . . 119.6 ?
C38 C37 C36 . . 119.2(3) ?
C38 C37 H37 . . 120.4 ?
C36 C37 H37 . . 120.4 ?
C37 C38 C3 . . 122.3(3) ?
C37 C38 H38 . . 118.8 ?
C3 C38 H38 . . 118.8 ?
C25 N1 N2 . . 116.0(3) ?
C25 N1 C6 . . 125.9(3) ?
N2 N1 C6 . . 118.1(2) ?
N1 N2 C7 . . 109.3(2) ?
N1 N2 C18 . . 104.0(2) ?
C7 N2 C18 . . 112.5(2) ?
C15 N3 N4 . . 116.2(2) ?
C15 N3 C6 . . 127.8(3) ?
N4 N3 C6 . . 114.9(2) ?
N3 N4 C7 . . 107.0(2) ?
N3 N4 C17 . . 103.1(2) ?
C7 N4 C17 . . 112.3(2) ?
Cl2A C1A Cl1A . . 89.5(8) ?
Cl2A C1A H1A1 . . 113.7 ?
Cl1A C1A H1A1 . . 113.7 ?
Cl2A C1A H1A2 . . 113.7 ?
Cl1A C1A H1A2 . . 113.7 ?
H1A1 C1A H1A2 . . 111.0 ?
Cl1B C1B Cl2B . . 118.7(9) ?
Cl1B C1B H1B1 . . 107.6 ?
Cl2B C1B H1B1 . . 107.6 ?
Cl1B C1B H1B2 . . 107.6 ?
Cl2B C1B H1B2 . . 107.6 ?
H1B1 C1B H1B2 . . 107.1 ?

loop_
_geom_bond_atom_site_label_1
_geom_bond_atom_site_label_2
_geom_bond_site_symmetry_2
_geom_bond_distance
_geom_bond_publ_flag
C1 C2 . 1.346(4) ?
C1 C13 . 1.395(4) ?
C1 H1 . 0.95 ?
C2 C3 . 1.417(5) ?
C2 H2 . 0.95 ?
C3 C38 . 1.397(4) ?
C3 C4 . 1.423(4) ?
C4 C14 . 1.402(4) ?
C4 C5 . 1.428(4) ?
C5 C36 . 1.360(4) ?
C5 C6 . 1.517(4) ?
C6 N1 . 1.443(4) ?
C6 N3 . 1.445(3) ?
C6 H6 . 1.0 ?
C7 N2 . 1.482(3) ?
C7 N4 . 1.490(3) ?
C7 C8 . 1.510(4) ?
C7 H7 . 1.0 ?
C8 C26 . 1.375(4) ?
C8 C9 . 1.416(4) ?
C9 C10 . 1.414(4) ?
C9 C29 . 1.432(4) ?
C10 C11 . 1.368(4) ?
C10 H10 . 0.95 ?
C11 C12 . 1.391(5) ?
C11 H11 . 0.95 ?
C12 C30 . 1.337(5) ?
C12 H12 . 0.95 ?
C13 C14 . 1.368(4) ?
C13 H13 . 0.95 ?
C14 H14 . 0.95 ?
C15 O1 . 1.227(3) ?
C15 N3 . 1.350(3) ?
C15 C16 . 1.500(4) ?
C16 C33 . 1.539(4) ?
C16 C17 . 1.541(4) ?
C16 H16 . 1.0 ?
C17 N4 . 1.498(3) ?
C17 C31 . 1.528(4) ?
C17 H17 . 1.0 ?
C18 N2 . 1.501(4) ?
C18 C22 . 1.512(4) ?
C18 C19 . 1.540(4) ?
C18 H18 . 1.0 ?
C19 C25 . 1.504(4) ?
C19 C20 . 1.513(5) ?
C19 H19 . 1.0 ?
C20 C21 . 1.505(5) ?
C20 C24 . 1.544(5) ?
C20 H20 . 1.0 ?
C21 C22 . 1.508(5) ?
C21 H21A . 0.99 ?
C21 H21B . 0.99 ?
C22 C23 . 1.557(5) ?
C22 H22 . 1.0 ?
C23 C24 . 1.530(4) ?
C23 H23A . 0.99 ?
C23 H23B . 0.99 ?
C24 H24A . 0.99 ?
C24 H24B . 0.99 ?
C25 O2 . 1.227(3) ?
C25 N1 . 1.336(4) ?
C26 C27 . 1.395(4) ?
C26 H26 . 0.95 ?
C27 C28 . 1.358(5) ?
C27 H27 . 0.95 ?
C28 C29 . 1.400(5) ?
C28 H28 . 0.95 ?
C29 C30 . 1.420(5) ?
C30 H30 . 0.95 ?
C31 C32 . 1.524(4) ?
C31 C35 . 1.533(4) ?
C31 H31 . 1.0 ?
C32 C33 . 1.523(4) ?
C32 H32A . 0.99 ?
C32 H32B . 0.99 ?
C33 C34 . 1.530(4) ?
C33 H33 . 1.0 ?
C34 C35 . 1.546(4) ?
C34 H34A . 0.99 ?
C34 H34B . 0.99 ?
C35 H35A . 0.99 ?
C35 H35B . 0.99 ?
C36 C37 . 1.423(4) ?
C36 H36 . 0.95 ?
C37 C38 . 1.342(5) ?
C37 H37 . 0.95 ?
C38 H38 . 0.95 ?
N1 N2 . 1.440(3) ?
N3 N4 . 1.429(3) ?
C1A Cl2A . 1.643(17) ?
C1A Cl1A . 1.724(11) ?
C1A H1A1 . 0.99 ?
C1A H1A2 . 0.99 ?
C1B Cl1B . 1.725(9) ?
C1B Cl2B . 1.740(11) ?
C1B H1B1 . 0.99 ?
C1B H1B2 . 0.99 ?
